data_4119078
loop_
_publ_author_name
'von der Eltz, B.'
'Huppertz, H.'

_publ_section_title
;
 Multianvil high-pressure synthesis of Dy4 B6 O15: the first oxoborate
 with edge-sharing B O4 tetrahedra
;
_journal_name_full 'Journal of the American Chemical Society'
_journal_page_first 9376
_journal_page_last 9377
_journal_paper_doi 10.1021/ja017691z
_journal_volume 124
_journal_year 2002
_chemical_formula_sum 'B6 Dy4 O15'
_chemical_name_systematic 'Dy4 (B6 O15)'
_space_group_IT_number 15
_symmetry_space_group_name_Hall '-C 2yc'
_symmetry_space_group_name_H-M 'C 1 2/c 1'
_cell_angle_alpha 90
_cell_angle_beta 96.703
_cell_angle_gamma 90
_cell_formula_units_Z 4
_cell_length_a 11.6806
_cell_length_b 4.3759
_cell_length_c 18.9153
_cell_volume 960.212
_citation_journal_id_ASTM JACSAT
_cod_data_source_file boron4-x_250.cif
_cod_data_source_block B6Dy4O15
_cod_original_cell_volume 960.2117
_cod_database_code 4119078

loop_
_symmetry_equiv_pos_as_xyz
x,y,z
-x,y,-z+1/2
-x,-y,-z
x,-y,z-1/2
x+1/2,y+1/2,z
-x+1/2,y+1/2,-z+1/2
-x+1/2,-y+1/2,-z
x+1/2,-y+1/2,z-1/2

loop_
_atom_site_label
_atom_site_type_symbol
_atom_site_fract_x
_atom_site_fract_y
_atom_site_fract_z
_atom_site_occupancy
_atom_site_U_iso_or_equiv
O2 O-2 0.3185 0.2398 0.6377 1 0.0
O7 O-2 0.1275 0.1219 0.4779 1 0.0
O6 O-2 0.4164 -0.1274 0.5695 1 0.0
O4 O-2 0.0128 -0.1759 0.6216 1 0.0
B2 B+3 0.9334 0.7278 0.8059 1 0.0
O1 O-2 0 -0.1341 0.75 1 0.0
O5 O-2 0.9368 0.4017 0.8033 1 0.0
Dy1 Dy+3 0.86198 0.2123 0.696394 1 0.0
B3 B+3 0.3314 -0.307 0.5261 1 0.0
O8 O-2 0.6803 0.3642 0.7033 1 0.0
B1 B+3 0.9011 -0.293 0.5875 1 0.0
O3 O-2 0.2092 0.7075 0.5489 1 0.0
Dy2 Dy+3 0.13125 0.20811 0.597884 1 0.0
